data_2238078
loop_
_publ_author_name
Fitriani
'Hansongnern, Kanidtha'
'Leesakul, Nararak'
'Pakawatchai, Chaveng'
'Saithong, Saowanit'

_publ_section_title
;
 2-Amino-5-bromopyridin-1-ium
 (2-amino-5-bromopyridine-\k<i>N</i>^1^)trichloridozincate
;
_journal_coeditor_code WM2739
_journal_issue 6
_journal_name_full 'Acta Crystallographica Section E'
_journal_page_first m302
_journal_paper_doi 10.1107/S1600536813011884
_journal_volume 69
_journal_year 2013
_chemical_formula_iupac '(C5 H6 Br N2) [Zn Cl3 (C5 H5 Br N2)]'
_chemical_formula_moiety 'C5 H6 Br N2 +, C5 H5 Br Cl3 N2 Zn -'
_chemical_formula_sum 'C10 H11 Br2 Cl3 N4 Zn'
_chemical_formula_weight 518.77
_chemical_name_systematic
;
2-Amino-5-bromopyridin-1-ium
(2-amino-5-bromopyridine-\k<i>N</i>^1^)trichloridozincate
;
_space_group_IT_number 14
_symmetry_cell_setting monoclinic
_symmetry_space_group_name_Hall '-P 2yn'
_symmetry_space_group_name_H-M 'P 1 21/n 1'
_atom_sites_solution_hydrogens geom
_atom_sites_solution_primary direct
_atom_sites_solution_secondary difmap
_audit_creation_method SHELXL97
_cell_angle_alpha 90.00
_cell_angle_beta 104.3490(10)
_cell_angle_gamma 90.00
_cell_formula_units_Z 4
_cell_length_a 9.4238(4)
_cell_length_b 13.6544(6)
_cell_length_c 13.5679(6)
_cell_measurement_reflns_used 4332
_cell_measurement_temperature 293(2)
_cell_measurement_theta_max 24.07
_cell_measurement_theta_min 2.15
_cell_volume 1691.40(13)
_computing_cell_refinement 'SAINT (Bruker, 2003)'
_computing_data_collection 'SMART (Bruker, 1998)'
_computing_data_reduction 'SAINT (Bruker, 2003)'
_computing_molecular_graphics 'Mercury (Macrae <i>et al.</i>, 2008)'
_computing_publication_material
;
SHELXTL (Sheldrick, 2008), PLATON (Spek, 2009) and publCIF
(Westrip, 2010)
;
_computing_structure_refinement 'SHELXL97 (Sheldrick, 2008)'
_computing_structure_solution 'SHELXS97 (Sheldrick, 2008)'
_diffrn_ambient_temperature 293(2)
_diffrn_measured_fraction_theta_full 1.000
_diffrn_measured_fraction_theta_max 1.000
_diffrn_measurement_device_type 'Bruker APEX CCD area-detector'
_diffrn_measurement_method '0.3\% \w scans'
_diffrn_radiation_monochromator graphite
_diffrn_radiation_source 'fine-focus sealed tube'
_diffrn_radiation_type MoK\a
_diffrn_radiation_wavelength 0.71073
_diffrn_reflns_av_R_equivalents 0.0335
_diffrn_reflns_av_sigmaI/netI 0.0274
_diffrn_reflns_limit_h_max 11
_diffrn_reflns_limit_h_min -11
_diffrn_reflns_limit_k_max 16
_diffrn_reflns_limit_k_min -16
_diffrn_reflns_limit_l_max 16
_diffrn_reflns_limit_l_min -16
_diffrn_reflns_number 18043
_diffrn_reflns_theta_full 25.00
_diffrn_reflns_theta_max 25.00
_diffrn_reflns_theta_min 2.15
_diffrn_standards_decay_% 0
_diffrn_standards_number 0
_exptl_absorpt_coefficient_mu 6.644
_exptl_absorpt_correction_T_max 0.576
_exptl_absorpt_correction_T_min 0.286
_exptl_absorpt_correction_type multi-scan
_exptl_absorpt_process_details '(SADABS; Bruker, 2003)'
_exptl_crystal_colour brown
_exptl_crystal_density_diffrn 2.037
_exptl_crystal_density_method 'not measured'
_exptl_crystal_description block
_exptl_crystal_F_000 1000
_exptl_crystal_size_max 0.257
_exptl_crystal_size_mid 0.162
_exptl_crystal_size_min 0.083
_refine_diff_density_max 1.229
_refine_diff_density_min -0.398
_refine_ls_extinction_method none
_refine_ls_goodness_of_fit_ref 1.024
_refine_ls_hydrogen_treatment mixed
_refine_ls_matrix_type full
_refine_ls_number_parameters 196
_refine_ls_number_reflns 2979
_refine_ls_number_restraints 5
_refine_ls_restrained_S_all 1.024
_refine_ls_R_factor_all 0.0423
_refine_ls_R_factor_gt 0.0334
_refine_ls_shift/su_max 0.000
_refine_ls_shift/su_mean 0.000
_refine_ls_structure_factor_coef Fsqd
_refine_ls_weighting_details 'calc w = 1/[\s^2^(Fo^2^)+(0.0386P)^2^+2.1357P] where P=(Fo^2^+2Fc^2^)/3'
_refine_ls_weighting_scheme calc
_refine_ls_wR_factor_gt 0.0813
_refine_ls_wR_factor_ref 0.0861
_reflns_number_gt 2491
_reflns_number_total 2979
_reflns_threshold_expression I>2\s(I)
_cod_data_source_file wm2739.cif
_cod_data_source_block I
_cod_original_sg_symbol_H-M 'P 21/n'
_cod_database_code 2238078
_cod_database_fobs_code 2238078

loop_
_symmetry_equiv_pos_as_xyz
'x, y, z'
'-x+1/2, y+1/2, -z+1/2'
'-x, -y, -z'
'x-1/2, -y-1/2, z-1/2'

loop_
_atom_site_type_symbol
_atom_site_label
_atom_site_fract_x
_atom_site_fract_y
_atom_site_fract_z
_atom_site_U_iso_or_equiv
_atom_site_adp_type
_atom_site_calc_flag
_atom_site_refinement_flags
_atom_site_occupancy
_atom_site_symmetry_multiplicity
Zn Zn1 0.84827(5) 0.03227(3) 0.27004(3) 0.04549(14) Uani d . 1 1
N N1 0.9443(3) 0.1421(2) 0.2061(2) 0.0424(7) Uani d . 1 1
N N2 0.8519(5) 0.2686(3) 0.2841(3) 0.0656(10) Uani d D 1 1
H H2A 0.816(5) 0.226(3) 0.320(3) 0.079 Uiso d D 1 1
H H2B 0.843(5) 0.3311(17) 0.295(4) 0.079 Uiso d D 1 1
N N3 0.1587(4) 0.1505(2) 0.4873(3) 0.0519(8) Uani d D 1 1
H H3A 0.104(4) 0.112(3) 0.513(3) 0.062 Uiso d D 1 1
N N4 0.0611(5) 0.2750(3) 0.5635(3) 0.0642(10) Uani d D 1 1
H H4A 0.019(5) 0.234(3) 0.597(3) 0.077 Uiso d D 1 1
H H4B 0.056(5) 0.3368(17) 0.579(4) 0.077 Uiso d D 1 1
Cl Cl1 0.81449(12) 0.07487(8) 0.42275(8) 0.0559(3) Uani d . 1 1
Cl Cl2 0.63220(11) 0.00231(7) 0.15590(7) 0.0509(2) Uani d . 1 1
Cl Cl3 1.00795(13) -0.09311(7) 0.29181(8) 0.0589(3) Uani d . 1 1
C C1 0.9311(4) 0.2387(3) 0.2208(3) 0.0461(9) Uani d . 1 1
C C2 1.0012(5) 0.3065(3) 0.1699(3) 0.0588(11) Uani d . 1 1
H H2 0.9933 0.3733 0.1810 0.071 Uiso calc R 1 1
C C3 1.0794(5) 0.2747(3) 0.1055(3) 0.0614(12) Uani d . 1 1
H H3 1.1252 0.3191 0.0716 0.074 Uiso calc R 1 1
C C4 1.0908(4) 0.1746(3) 0.0904(3) 0.0521(10) Uani d . 1 1
C C5 1.0238(4) 0.1116(3) 0.1420(3) 0.0461(9) Uani d . 1 1
H H5 1.0333 0.0446 0.1326 0.055 Uiso calc R 1 1
C C6 0.1411(4) 0.2466(3) 0.5014(3) 0.0469(9) Uani d . 1 1
C C7 0.2104(5) 0.3113(3) 0.4476(3) 0.0538(10) Uani d . 1 1
H H7 0.2005 0.3786 0.4547 0.065 Uiso calc R 1 1
C C8 0.2913(4) 0.2767(3) 0.3856(3) 0.0552(10) Uani d . 1 1
H H8 0.3366 0.3199 0.3501 0.066 Uiso calc R 1 1
C C9 0.3068(4) 0.1754(3) 0.3750(3) 0.0528(10) Uani d . 1 1
C C10 0.2379(5) 0.1142(3) 0.4251(3) 0.0536(10) Uani d . 1 1
H H10 0.2447 0.0469 0.4171 0.064 Uiso calc R 1 1
Br Br1 1.19546(6) 0.12257(4) 0.00001(4) 0.07623(18) Uani d . 1 1
Br Br2 0.42174(6) 0.12277(5) 0.29263(4) 0.07970(19) Uani d . 1 1

loop_
_atom_site_aniso_label
_atom_site_aniso_U_11
_atom_site_aniso_U_22
_atom_site_aniso_U_33
_atom_site_aniso_U_12
_atom_site_aniso_U_13
_atom_site_aniso_U_23
Zn1 0.0510(3) 0.0391(2) 0.0496(3) -0.00250(19) 0.0187(2) 0.00095(19)
N1 0.0439(17) 0.0370(16) 0.0489(18) -0.0010(13) 0.0163(14) 0.0004(13)
N2 0.086(3) 0.040(2) 0.079(3) 0.0100(19) 0.036(2) -0.0003(19)
N3 0.056(2) 0.0417(19) 0.061(2) -0.0096(15) 0.0204(17) -0.0032(16)
N4 0.076(3) 0.055(2) 0.070(2) -0.005(2) 0.033(2) -0.006(2)
Cl1 0.0633(6) 0.0595(6) 0.0492(6) 0.0011(5) 0.0218(5) -0.0012(5)
Cl2 0.0517(6) 0.0443(5) 0.0568(6) -0.0039(4) 0.0137(5) 0.0020(4)
Cl3 0.0694(7) 0.0455(5) 0.0646(6) 0.0112(5) 0.0219(5) 0.0063(5)
C1 0.047(2) 0.039(2) 0.049(2) -0.0024(16) 0.0062(18) 0.0020(17)
C2 0.072(3) 0.042(2) 0.060(3) -0.008(2) 0.011(2) 0.0033(19)
C3 0.070(3) 0.054(3) 0.058(3) -0.019(2) 0.012(2) 0.011(2)
C4 0.048(2) 0.065(3) 0.044(2) -0.0064(19) 0.0119(18) 0.0017(19)
C5 0.047(2) 0.043(2) 0.049(2) -0.0042(17) 0.0143(18) 0.0007(17)
C6 0.043(2) 0.045(2) 0.050(2) -0.0043(17) 0.0064(18) -0.0033(17)
C7 0.058(3) 0.040(2) 0.062(3) -0.0053(18) 0.010(2) 0.0050(19)
C8 0.051(2) 0.061(3) 0.055(2) -0.008(2) 0.014(2) 0.008(2)
C9 0.039(2) 0.068(3) 0.052(2) 0.0020(19) 0.0130(18) -0.001(2)
C10 0.052(2) 0.052(2) 0.057(2) 0.0014(19) 0.015(2) -0.005(2)
Br1 0.0751(3) 0.1016(4) 0.0625(3) -0.0195(3) 0.0369(3) -0.0081(3)
Br2 0.0638(3) 0.1060(4) 0.0769(4) 0.0159(3) 0.0318(3) 0.0004(3)

loop_
_atom_type_symbol
_atom_type_description
_atom_type_scat_dispersion_real
_atom_type_scat_dispersion_imag
_atom_type_scat_source
C C 0.0033 0.0016 'International Tables Vol C Tables 4.2.6.8 and 6.1.1.4'
H H 0.0000 0.0000 'International Tables Vol C Tables 4.2.6.8 and 6.1.1.4'
N N 0.0061 0.0033 'International Tables Vol C Tables 4.2.6.8 and 6.1.1.4'
Cl Cl 0.1484 0.1585 'International Tables Vol C Tables 4.2.6.8 and 6.1.1.4'
Zn Zn 0.2839 1.4301 'International Tables Vol C Tables 4.2.6.8 and 6.1.1.4'
Br Br -0.2901 2.4595 'International Tables Vol C Tables 4.2.6.8 and 6.1.1.4'

loop_
_geom_angle_atom_site_label_1
_geom_angle_atom_site_label_2
_geom_angle_atom_site_label_3
_geom_angle
N1 Zn1 Cl1 112.23(9)
N1 Zn1 Cl3 105.12(9)
Cl1 Zn1 Cl3 108.58(4)
N1 Zn1 Cl2 104.99(9)
Cl1 Zn1 Cl2 111.55(4)
Cl3 Zn1 Cl2 114.22(4)
C1 N1 C5 119.1(3)
C1 N1 Zn1 126.0(3)
C5 N1 Zn1 114.9(2)
C1 N2 H2A 121(3)
C1 N2 H2B 120(3)
H2A N2 H2B 119(5)
C6 N3 C10 123.7(4)
C6 N3 H3A 116(3)
C10 N3 H3A 120(3)
C6 N4 H4A 123(3)
C6 N4 H4B 121(3)
H4A N4 H4B 115(5)
N2 C1 N1 118.9(4)
N2 C1 C2 121.2(4)
N1 C1 C2 120.0(4)
C3 C2 C1 120.1(4)
C3 C2 H2 119.9
C1 C2 H2 119.9
C2 C3 C4 119.2(4)
C2 C3 H3 120.4
C4 C3 H3 120.4
C5 C4 C3 118.9(4)
C5 C4 Br1 118.6(3)
C3 C4 Br1 122.5(3)
N1 C5 C4 122.7(4)
N1 C5 H5 118.7
C4 C5 H5 118.7
N4 C6 N3 119.3(4)
N4 C6 C7 123.9(4)
N3 C6 C7 116.8(4)
C8 C7 C6 120.6(4)
C8 C7 H7 119.7
C6 C7 H7 119.7
C7 C8 C9 119.8(4)
C7 C8 H8 120.1
C9 C8 H8 120.1
C10 C9 C8 119.2(4)
C10 C9 Br2 119.0(3)
C8 C9 Br2 121.9(3)
C9 C10 N3 119.9(4)
C9 C10 H10 120.0
N3 C10 H10 120.0

loop_
_geom_bond_atom_site_label_1
_geom_bond_atom_site_label_2
_geom_bond_distance
Zn1 N1 2.052(3)
Zn1 Cl1 2.2494(11)
Zn1 Cl3 2.2499(11)
Zn1 Cl2 2.2691(11)
N1 C1 1.344(5)
N1 C5 1.347(5)
N2 C1 1.334(5)
N2 H2A 0.874(19)
N2 H2B 0.873(19)
N3 C6 1.342(5)
N3 C10 1.351(5)
N3 H3A 0.868(19)
N4 C6 1.320(6)
N4 H4A 0.881(19)
N4 H4B 0.874(19)
C1 C2 1.413(6)
C2 C3 1.347(6)
C2 H2 0.9300
C3 C4 1.390(6)
C3 H3 0.9300
C4 C5 1.359(5)
C4 Br1 1.892(4)
C5 H5 0.9300
C6 C7 1.406(6)
C7 C8 1.354(6)
C7 H7 0.9300
C8 C9 1.401(6)
C8 H8 0.9300
C9 C10 1.342(6)
C9 Br2 1.882(4)
C10 H10 0.9300

loop_
_geom_hbond_atom_site_label_D
_geom_hbond_atom_site_label_H
_geom_hbond_atom_site_label_A
_geom_hbond_site_symmetry_A
_geom_hbond_distance_DH
_geom_hbond_distance_HA
_geom_hbond_distance_DA
_geom_hbond_angle_DHA
N2 H2A Cl1 . 0.874(19) 2.50(3) 3.315(4) 156(4)
N2 H2B Cl2 2_655 0.873(19) 2.43(2) 3.288(4) 169(5)
N3 H3A Cl1 1_455 0.868(19) 2.75(4) 3.309(4) 124(3)
N3 H3A Cl1 3_656 0.868(19) 2.74(4) 3.297(4) 123(4)
N4 H4A Cl3 3_656 0.881(19) 2.49(3) 3.328(4) 159(4)
N4 H4B Cl2 4_566 0.874(19) 2.46(3) 3.295(4) 160(4)

loop_
_geom_torsion_atom_site_label_1
_geom_torsion_atom_site_label_2
_geom_torsion_atom_site_label_3
_geom_torsion_atom_site_label_4
_geom_torsion
Cl1 Zn1 N1 C1 -29.5(3)
Cl3 Zn1 N1 C1 -147.3(3)
Cl2 Zn1 N1 C1 91.9(3)
Cl1 Zn1 N1 C5 152.4(2)
Cl3 Zn1 N1 C5 34.5(3)
Cl2 Zn1 N1 C5 -86.3(3)
C5 N1 C1 N2 179.8(4)
Zn1 N1 C1 N2 1.7(5)
C5 N1 C1 C2 -0.5(5)
Zn1 N1 C1 C2 -178.6(3)
N2 C1 C2 C3 -179.3(4)
N1 C1 C2 C3 1.0(6)
C1 C2 C3 C4 -0.4(7)
C2 C3 C4 C5 -0.7(6)
C2 C3 C4 Br1 179.0(3)
C1 N1 C5 C4 -0.6(6)
Zn1 N1 C5 C4 177.7(3)
C3 C4 C5 N1 1.2(6)
Br1 C4 C5 N1 -178.5(3)
C10 N3 C6 N4 179.7(4)
C10 N3 C6 C7 0.0(6)
N4 C6 C7 C8 179.7(4)
N3 C6 C7 C8 -0.5(6)
C6 C7 C8 C9 -0.2(6)
C7 C8 C9 C10 1.5(6)
C7 C8 C9 Br2 -178.4(3)
C8 C9 C10 N3 -2.0(6)
Br2 C9 C10 N3 177.8(3)
C6 N3 C10 C9 1.3(6)
